data_7021846
loop_
_publ_author_name
'Chandrasekhar, Vadapalli'
'Chakraborty, Amit'
'Sa\~nudo, E Carolina'

_publ_section_title
;
 Ferrocene-based compartmental ligand for the assembly of neutral
 Zn(II)/Ln(III) heterometallic complexes.
;
_journal_issue 37
_journal_name_full 'Dalton transactions (Cambridge, England : 2003)'
_journal_page_first 13436
_journal_page_last 13443
_journal_paper_doi 10.1039/c3dt51432c
_journal_volume 42
_journal_year 2013
_chemical_formula_moiety 'C32 H31 Er Fe N6 O12 Zn'
_chemical_formula_sum 'C32 H31 Er Fe N6 O12 Zn'
_chemical_formula_weight 980.13
_chemical_name_systematic
; 
 ? 
;
_space_group_IT_number 2
_symmetry_cell_setting triclinic
_symmetry_space_group_name_Hall '-P 1'
_symmetry_space_group_name_H-M 'P -1'
_atom_sites_solution_hydrogens geom
_atom_sites_solution_primary direct
_atom_sites_solution_secondary difmap
_audit_creation_method SHELXL-97
_cell_angle_alpha 72.504(5)
_cell_angle_beta 86.526(5)
_cell_angle_gamma 88.687(5)
_cell_formula_units_Z 2
_cell_length_a 11.259(5)
_cell_length_b 11.864(5)
_cell_length_c 13.429(5)
_cell_measurement_reflns_used 2574
_cell_measurement_temperature 100(2)
_cell_measurement_theta_max 25.83
_cell_measurement_theta_min 2.48
_cell_volume 1707.7(12)
_computing_cell_refinement 'Bruker SMART'
_computing_data_collection 'Bruker SMART'
_computing_data_reduction 'Bruker SAINT'
_computing_molecular_graphics 'Bruker SHELXTL'
_computing_publication_material 'Bruker SHELXTL'
_computing_structure_refinement 'SHELXL-97 (Sheldrick, 1997)'
_computing_structure_solution 'SHELXS-97 (Sheldrick, 1990)'
_diffrn_ambient_temperature 100(2)
_diffrn_measured_fraction_theta_full 0.980
_diffrn_measured_fraction_theta_max 0.980
_diffrn_measurement_device_type 'CCD area detector'
_diffrn_measurement_method 'phi and omega scans'
_diffrn_radiation_monochromator graphite
_diffrn_radiation_source 'fine-focus sealed tube'
_diffrn_radiation_type MoK\a
_diffrn_radiation_wavelength 0.71069
_diffrn_reflns_av_R_equivalents 0.0302
_diffrn_reflns_av_unetI/netI 0.0653
_diffrn_reflns_limit_h_max 13
_diffrn_reflns_limit_h_min -11
_diffrn_reflns_limit_k_max 14
_diffrn_reflns_limit_k_min -13
_diffrn_reflns_limit_l_max 16
_diffrn_reflns_limit_l_min -14
_diffrn_reflns_number 9308
_diffrn_reflns_theta_full 25.50
_diffrn_reflns_theta_max 25.50
_diffrn_reflns_theta_min 2.34
_exptl_absorpt_coefficient_mu 3.624
_exptl_absorpt_correction_T_max 1
_exptl_absorpt_correction_T_min 0.665424
_exptl_absorpt_correction_type empirical
_exptl_absorpt_process_details SADABS
_exptl_crystal_colour orange
_exptl_crystal_density_diffrn 1.906
_exptl_crystal_density_method 'not measured'
_exptl_crystal_description block
_exptl_crystal_F_000 970.0
_exptl_crystal_size_max 0.12
_exptl_crystal_size_mid 0.10
_exptl_crystal_size_min 0.09
_refine_diff_density_max 1.680
_refine_diff_density_min -0.798
_refine_diff_density_rms 0.213
_refine_ls_extinction_method none
_refine_ls_goodness_of_fit_ref 1.063
_refine_ls_hydrogen_treatment constr
_refine_ls_matrix_type full
_refine_ls_number_parameters 483
_refine_ls_number_reflns 6249
_refine_ls_number_restraints 6
_refine_ls_restrained_S_all 1.063
_refine_ls_R_factor_all 0.0626
_refine_ls_R_factor_gt 0.0477
_refine_ls_shift/su_max 0.002
_refine_ls_shift/su_mean 0.000
_refine_ls_structure_factor_coef Fsqd
_refine_ls_weighting_details 'calc w=1/[\s^2^(Fo^2^)+(0.0832P)^2^+0.5786P] where P=(Fo^2^+2Fc^2^)/3'
_refine_ls_weighting_scheme calc
_refine_ls_wR_factor_gt 0.1180
_refine_ls_wR_factor_ref 0.1455
_reflns_number_gt 5065
_reflns_number_total 6249
_reflns_threshold_expression >2sigma(I)
_cod_data_source_file c3dt51432c.txt
_cod_data_source_block Zn-Er
_cod_depositor_comments
;
The following automatic conversions were performed:

'_symmetry_cell_setting' value 'Triclinic' changed to 'triclinic'
according to /home/saulius/struct/CIF-dictionaries/cif_core.dic
dictionary named 'cif_core.dic' version 2.4.2 from 2011-04-26.

Automatic conversion script
Id: cif_fix_values 1891 2012-01-12 08:04:46Z andrius 
;
_cod_original_sg_symbol_H-M P-1
_cod_database_code 7021846

loop_
_symmetry_equiv_pos_as_xyz
'x, y, z'
'-x, -y, -z'

loop_
_atom_site_label
_atom_site_type_symbol
_atom_site_fract_x
_atom_site_fract_y
_atom_site_fract_z
_atom_site_U_iso_or_equiv
_atom_site_adp_type
_atom_site_occupancy
_atom_site_symmetry_multiplicity
_atom_site_calc_flag
_atom_site_refinement_flags
Er1 Er 0.70762(3) 0.41351(3) 0.77296(3) 0.02317(14) Uani 1 1 d .
Zn1 Zn 0.94548(8) 0.24290(8) 0.73479(6) 0.0218(2) Uani 1 1 d .
Fe1 Fe 1.33064(10) -0.09349(10) 0.67750(8) 0.0239(3) Uani 1 1 d .
O9 O 0.6340(5) 0.6070(5) 0.7685(4) 0.0270(12) Uani 1 1 d .
O2 O 0.7516(5) 0.4424(5) 0.9424(4) 0.0237(12) Uani 1 1 d .
O4 O 0.6628(5) 0.5211(5) 0.5849(4) 0.0296(13) Uani 1 1 d .
O3 O 0.8237(5) 0.3595(5) 0.6498(4) 0.0256(12) Uani 1 1 d .
O11 O 0.5293(5) 0.3795(5) 0.8887(5) 0.0336(14) Uani 1 1 d .
O10 O 0.5086(5) 0.3793(5) 0.7311(4) 0.0331(13) Uani 1 1 d .
O7 O 0.8190(5) 0.5954(5) 0.7174(4) 0.0294(13) Uani 1 1 d .
C21 C 0.9134(7) 0.3904(6) 0.4762(5) 0.0189(15) Uani 1 1 d .
O1 O 0.8921(5) 0.3462(4) 0.8305(4) 0.0235(12) Uani 1 1 d .
C20 C 0.9111(7) 0.4559(7) 0.3690(6) 0.0258(17) Uani 1 1 d .
H20 H 0.9687 0.4411 0.3218 0.031 Uiso 1 1 calc R
O8 O 0.7440(6) 0.7699(6) 0.7177(6) 0.0500(18) Uani 1 1 d .
N3 N 1.1118(6) 0.1423(5) 0.5833(5) 0.0235(14) Uani 1 1 d .
C15 C 0.6736(7) 0.4964(7) 1.0048(6) 0.0253(17) Uani 1 1 d U
H15A H 0.6562 0.4404 1.0721 0.038 Uiso 1 1 calc R
H15B H 0.6009 0.5206 0.9703 0.038 Uiso 1 1 calc R
H15C H 0.7119 0.5642 1.0133 0.038 Uiso 1 1 calc R
O5 O 0.8410(5) 0.1076(5) 0.8095(4) 0.0282(13) Uani 1 1 d .
C13 C 0.8571(7) 0.3960(6) 0.9868(6) 0.0229(17) Uani 1 1 d .
N1 N 1.1972(5) 0.1452(6) 0.7883(5) 0.0216(14) Uani 1 1 d .
C22 C 0.8287(7) 0.4159(6) 0.5471(6) 0.0210(16) Uani 1 1 d .
O6 O 0.6840(5) 0.2154(5) 0.8339(5) 0.0334(14) Uani 1 1 d .
N6 N 0.4629(6) 0.3605(6) 0.8236(6) 0.0304(16) Uani 1 1 d .
C5 C 1.3380(8) -0.1500(7) 0.8369(6) 0.0272(18) Uani 1 1 d .
H5 H 1.2874 -0.2102 0.8860 0.033 Uiso 1 1 calc R
C11 C 0.9976(7) 0.3460(7) 1.1202(6) 0.0260(17) Uani 1 1 d .
H11 H 1.0215 0.3483 1.1846 0.031 Uiso 1 1 calc R
C12 C 0.8915(7) 0.3969(7) 1.0840(6) 0.0244(17) Uani 1 1 d .
H12 H 0.8426 0.4320 1.1248 0.029 Uiso 1 1 calc R
C8 C 1.1146(7) 0.2264(6) 0.9076(5) 0.0188(15) Uani 1 1 d .
H8A H 1.1868 0.2013 0.9372 0.023 Uiso 1 1 calc R
C1 C 1.3125(7) -0.0225(6) 0.7994(5) 0.0185(15) Uani 1 1 d .
C26 C 1.1815(7) -0.0486(7) 0.5927(6) 0.0262(18) Uani 1 1 d .
C17 C 0.7428(7) 0.5040(7) 0.5086(6) 0.0237(17) Uani 1 1 d .
C25 C 0.9690(7) -0.0212(6) 0.6526(6) 0.0255(17) Uani 1 1 d .
H25A H 0.9665 -0.0444 0.7277 0.038 Uiso 1 1 calc R
H25B H 0.9578 -0.0893 0.6299 0.038 Uiso 1 1 calc R
H25C H 0.9070 0.0354 0.6279 0.038 Uiso 1 1 calc R
O12 O 0.3603(6) 0.3298(6) 0.8467(5) 0.0448(16) Uani 1 1 d .
C28 C 1.2973(8) -0.2104(7) 0.5991(6) 0.033(2) Uani 1 1 d .
H28 H 1.3242 -0.2929 0.6179 0.039 Uiso 1 1 calc R
C9 C 1.0357(7) 0.2883(6) 0.9623(6) 0.0213(16) Uani 1 1 d .
C7 C 1.1091(7) -0.0482(7) 0.9010(6) 0.031(2) Uani 1 1 d .
H7A H 1.1337 -0.0715 0.9715 0.046 Uiso 1 1 calc R
H7B H 1.0999 -0.1171 0.8788 0.046 Uiso 1 1 calc R
H7C H 1.0346 -0.0066 0.8977 0.046 Uiso 1 1 calc R
C23 C 1.0031(7) 0.3006(6) 0.5038(6) 0.0212(16) Uani 1 1 d .
H23 H 1.0588 0.2984 0.4504 0.025 Uiso 1 1 calc R
C19 C 0.8262(7) 0.5400(7) 0.3332(6) 0.0266(18) Uani 1 1 d .
H19 H 0.8249 0.5807 0.2623 0.032 Uiso 1 1 calc R
C3 C 1.4918(7) -0.0570(7) 0.7233(7) 0.0285(18) Uani 1 1 d .
H3 H 1.5665 -0.0433 0.6801 0.034 Uiso 1 1 calc R
C2 C 1.4074(7) 0.0290(7) 0.7295(6) 0.0246(17) Uani 1 1 d .
H2 H 1.4139 0.1132 0.6909 0.029 Uiso 1 1 calc R
C14 C 0.9285(7) 0.3416(7) 0.9234(6) 0.0214(16) Uani 1 1 d .
N2 N 1.0970(6) 0.2019(5) 0.8233(4) 0.0208(14) Uani 1 1 d .
C24 C 1.0863(7) 0.0327(8) 0.6102(6) 0.032(2) Uani 1 1 d .
C31 C 0.7349(8) 0.1164(8) 0.8446(6) 0.0299(19) Uani 1 1 d .
C18 C 0.7409(7) 0.5646(7) 0.4045(6) 0.0274(18) Uani 1 1 d .
H18 H 0.6830 0.6221 0.3810 0.033 Uiso 1 1 calc R
N4 N 1.0169(6) 0.2229(6) 0.5922(5) 0.0247(15) Uani 1 1 d .
C27 C 1.1902(8) -0.1699(8) 0.6357(6) 0.032(2) Uani 1 1 d .
H27 H 1.1308 -0.2199 0.6844 0.039 Uiso 1 1 calc R
C30 C 1.2911(8) -0.0078(8) 0.5276(6) 0.0308(19) Uani 1 1 d .
H30 H 1.3119 0.0733 0.4864 0.037 Uiso 1 1 calc R
C10 C 1.0694(7) 0.2910(7) 1.0602(6) 0.0253(17) Uani 1 1 d .
H10 H 1.1406 0.2557 1.0855 0.030 Uiso 1 1 calc R
C29 C 1.3567(8) -0.1160(7) 0.5304(6) 0.033(2) Uani 1 1 d .
H29 H 1.4342 -0.1201 0.4942 0.040 Uiso 1 1 calc R
C6 C 1.2041(6) 0.0333(6) 0.8284(5) 0.0176(15) Uani 1 1 d .
C16 C 0.5755(8) 0.6106(8) 0.5503(7) 0.041(2) Uani 1 1 d .
H16A H 0.6122 0.6869 0.5324 0.061 Uiso 1 1 calc R
H16B H 0.5149 0.6043 0.6051 0.061 Uiso 1 1 calc R
H16C H 0.5404 0.6011 0.4899 0.061 Uiso 1 1 calc R
C4 C 1.4489(8) -0.1696(7) 0.7897(6) 0.031(2) Uani 1 1 d .
H4 H 1.4890 -0.2461 0.7998 0.037 Uiso 1 1 calc R
C32 C 0.6715(8) 0.0108(8) 0.9041(7) 0.036(2) Uani 1 1 d .
H32A H 0.6837 -0.0044 0.9771 0.054 Uiso 1 1 calc R
H32B H 0.7006 -0.0550 0.8819 0.054 Uiso 1 1 calc R
H32C H 0.5881 0.0216 0.8928 0.054 Uiso 1 1 calc R
N5 N 0.7316(6) 0.6614(6) 0.7341(5) 0.0295(16) Uani 1 1 d .

loop_
_atom_site_aniso_label
_atom_site_aniso_U_11
_atom_site_aniso_U_22
_atom_site_aniso_U_33
_atom_site_aniso_U_23
_atom_site_aniso_U_13
_atom_site_aniso_U_12
Er1 0.0188(2) 0.0290(2) 0.0231(2) -0.01092(15) 0.00134(14) 0.00770(14)
Zn1 0.0212(5) 0.0275(5) 0.0177(4) -0.0092(4) -0.0004(3) 0.0093(4)
Fe1 0.0220(6) 0.0262(6) 0.0253(6) -0.0119(5) 0.0026(5) 0.0077(5)
O9 0.019(3) 0.032(3) 0.032(3) -0.012(2) 0.001(2) 0.006(2)
O2 0.019(3) 0.031(3) 0.026(3) -0.017(2) 0.000(2) 0.007(2)
O4 0.029(3) 0.033(3) 0.030(3) -0.015(2) -0.002(2) 0.014(3)
O3 0.026(3) 0.034(3) 0.019(3) -0.011(2) -0.003(2) 0.010(2)
O11 0.024(3) 0.047(4) 0.039(3) -0.028(3) 0.004(3) -0.001(3)
O10 0.028(3) 0.040(3) 0.033(3) -0.013(3) -0.003(3) 0.006(3)
O7 0.018(3) 0.038(3) 0.029(3) -0.008(3) 0.002(2) 0.014(2)
C21 0.022(4) 0.020(4) 0.019(4) -0.012(3) 0.000(3) -0.001(3)
O1 0.026(3) 0.030(3) 0.017(3) -0.012(2) 0.000(2) 0.012(2)
C20 0.026(4) 0.028(4) 0.027(4) -0.015(3) 0.004(3) -0.005(3)
O8 0.046(4) 0.033(4) 0.069(5) -0.013(3) 0.000(4) 0.011(3)
N3 0.026(4) 0.020(3) 0.026(3) -0.011(3) -0.002(3) 0.008(3)
C15 0.0256(19) 0.0255(19) 0.0254(19) -0.0088(11) -0.0001(10) 0.0012(10)
O5 0.022(3) 0.040(3) 0.023(3) -0.010(2) -0.002(2) 0.015(2)
C13 0.024(4) 0.022(4) 0.022(4) -0.006(3) 0.004(3) 0.000(3)
N1 0.015(3) 0.033(4) 0.018(3) -0.010(3) 0.001(2) 0.010(3)
C22 0.019(4) 0.024(4) 0.024(4) -0.011(3) -0.005(3) 0.002(3)
O6 0.021(3) 0.032(3) 0.044(3) -0.009(3) 0.009(3) 0.003(2)
N6 0.021(4) 0.030(4) 0.044(4) -0.018(3) 0.003(3) 0.001(3)
C5 0.036(5) 0.024(4) 0.023(4) -0.009(3) -0.003(3) 0.010(4)
C11 0.031(5) 0.035(4) 0.017(4) -0.013(3) -0.005(3) 0.001(4)
C12 0.030(5) 0.027(4) 0.021(4) -0.015(3) 0.005(3) -0.007(3)
C8 0.016(4) 0.017(4) 0.023(4) -0.005(3) 0.002(3) -0.001(3)
C1 0.022(4) 0.022(4) 0.013(3) -0.008(3) 0.002(3) 0.002(3)
C26 0.029(5) 0.035(5) 0.020(4) -0.016(3) -0.006(3) 0.013(4)
C17 0.020(4) 0.029(4) 0.025(4) -0.011(3) -0.002(3) 0.004(3)
C25 0.027(4) 0.015(4) 0.038(5) -0.013(3) -0.005(3) -0.005(3)
O12 0.026(4) 0.061(4) 0.052(4) -0.023(3) 0.005(3) -0.007(3)
C28 0.040(5) 0.029(4) 0.031(4) -0.013(4) -0.004(4) 0.015(4)
C9 0.025(4) 0.015(4) 0.021(4) -0.003(3) 0.002(3) -0.002(3)
C7 0.030(5) 0.040(5) 0.016(4) -0.001(3) 0.006(3) 0.019(4)
C23 0.024(4) 0.017(4) 0.023(4) -0.008(3) 0.003(3) -0.001(3)
C19 0.032(5) 0.025(4) 0.022(4) -0.004(3) -0.003(3) -0.003(3)
C3 0.018(4) 0.026(4) 0.043(5) -0.014(4) 0.006(4) -0.006(3)
C2 0.023(4) 0.028(4) 0.025(4) -0.013(3) -0.002(3) 0.002(3)
C14 0.017(4) 0.027(4) 0.020(4) -0.008(3) -0.001(3) 0.002(3)
N2 0.022(4) 0.025(3) 0.015(3) -0.006(3) 0.005(2) 0.002(3)
C24 0.026(5) 0.058(6) 0.016(4) -0.018(4) -0.007(3) 0.024(4)
C31 0.031(5) 0.040(5) 0.021(4) -0.013(4) -0.007(3) 0.014(4)
C18 0.029(5) 0.020(4) 0.032(4) -0.007(3) -0.006(4) 0.002(3)
N4 0.022(4) 0.036(4) 0.018(3) -0.013(3) -0.002(3) 0.010(3)
C27 0.034(5) 0.046(5) 0.024(4) -0.021(4) -0.006(4) 0.017(4)
C30 0.038(5) 0.040(5) 0.017(4) -0.013(3) 0.000(3) 0.013(4)
C10 0.022(4) 0.031(4) 0.025(4) -0.013(3) 0.000(3) 0.003(3)
C29 0.036(5) 0.038(5) 0.032(4) -0.022(4) 0.005(4) 0.012(4)
C6 0.020(4) 0.016(4) 0.020(4) -0.009(3) -0.001(3) -0.006(3)
C16 0.030(5) 0.053(6) 0.042(5) -0.017(4) -0.012(4) 0.029(4)
C4 0.030(5) 0.038(5) 0.023(4) -0.008(3) -0.002(3) 0.021(4)
C32 0.025(5) 0.038(5) 0.041(5) -0.006(4) -0.006(4) 0.002(4)
N5 0.027(4) 0.029(4) 0.033(4) -0.011(3) 0.003(3) 0.004(3)

loop_
_atom_type_symbol
_atom_type_description
_atom_type_scat_dispersion_real
_atom_type_scat_dispersion_imag
_atom_type_scat_source
C C 0.0033 0.0016 'International Tables Vol C Tables 4.2.6.8 and 6.1.1.4'
H H 0.0000 0.0000 'International Tables Vol C Tables 4.2.6.8 and 6.1.1.4'
N N 0.0061 0.0033 'International Tables Vol C Tables 4.2.6.8 and 6.1.1.4'
O O 0.0106 0.0060 'International Tables Vol C Tables 4.2.6.8 and 6.1.1.4'
Fe Fe 0.3463 0.8444 'International Tables Vol C Tables 4.2.6.8 and 6.1.1.4'
Zn Zn 0.2839 1.4301 'International Tables Vol C Tables 4.2.6.8 and 6.1.1.4'
Er Er -0.2586 4.9576 'International Tables Vol C Tables 4.2.6.8 and 6.1.1.4'

loop_
_geom_angle_atom_site_label_1
_geom_angle_atom_site_label_2
_geom_angle_atom_site_label_3
_geom_angle
O6 Er1 O3 80.59(19)
O6 Er1 O1 76.7(2)
O3 Er1 O1 67.62(18)
O6 Er1 O9 148.23(19)
O3 Er1 O9 128.65(18)
O1 Er1 O9 122.48(19)
O6 Er1 O7 155.45(19)
O3 Er1 O7 85.59(19)
O1 Er1 O7 79.33(18)
O9 Er1 O7 53.42(18)
O6 Er1 O10 75.0(2)
O3 Er1 O10 102.89(19)
O1 Er1 O10 151.3(2)
O9 Er1 O10 85.03(19)
O7 Er1 O10 128.17(18)
O6 Er1 O11 73.7(2)
O3 Er1 O11 148.1(2)
O1 Er1 O11 122.40(19)
O9 Er1 O11 74.58(19)
O7 Er1 O11 124.89(18)
O10 Er1 O11 52.58(19)
O6 Er1 O2 96.6(2)
O3 Er1 O2 132.38(18)
O1 Er1 O2 65.54(16)
O9 Er1 O2 73.39(17)
O7 Er1 O2 77.97(18)
O10 Er1 O2 122.44(18)
O11 Er1 O2 70.23(18)
O6 Er1 O4 119.2(2)
O3 Er1 O4 64.99(17)
O1 Er1 O4 125.43(17)
O9 Er1 O4 72.74(17)
O7 Er1 O4 71.70(18)
O10 Er1 O4 66.71(19)
O11 Er1 O4 112.11(19)
O2 Er1 O4 143.74(17)
O6 Er1 N6 70.5(2)
O3 Er1 N6 125.9(2)
O1 Er1 N6 140.4(2)
O9 Er1 N6 80.54(19)
O7 Er1 N6 133.52(18)
O10 Er1 N6 26.5(2)
O11 Er1 N6 26.17(19)
O2 Er1 N6 96.38(19)
O4 Er1 N6 90.5(2)
O6 Er1 N5 169.8(2)
O3 Er1 N5 108.12(19)
O1 Er1 N5 101.5(2)
O9 Er1 N5 26.49(19)
O7 Er1 N5 26.94(18)
O10 Er1 N5 107.2(2)
O11 Er1 N5 99.60(19)
O2 Er1 N5 73.77(18)
O4 Er1 N5 70.16(19)
N6 Er1 N5 106.86(19)
O6 Er1 Zn1 63.15(14)
O3 Er1 Zn1 35.67(13)
O1 Er1 Zn1 36.35(12)
O9 Er1 Zn1 147.49(13)
O7 Er1 Zn1 94.09(12)
O10 Er1 Zn1 122.35(14)
O11 Er1 Zn1 134.77(14)
O2 Er1 Zn1 100.98(11)
O4 Er1 Zn1 100.55(12)
N6 Er1 Zn1 131.88(14)
N5 Er1 Zn1 121.02(14)
O5 Zn1 O3 100.9(2)
O5 Zn1 O1 95.0(2)
O3 Zn1 O1 75.9(2)
O5 Zn1 N2 100.8(2)
O3 Zn1 N2 152.8(2)
O1 Zn1 N2 86.1(2)
O5 Zn1 N4 110.6(2)
O3 Zn1 N4 87.7(2)
O1 Zn1 N4 152.0(2)
N2 Zn1 N4 99.8(2)
O5 Zn1 Er1 84.74(15)
O3 Zn1 Er1 40.14(14)
O1 Zn1 Er1 40.94(14)
N2 Zn1 Er1 126.93(16)
N4 Zn1 Er1 127.81(17)
C2 Fe1 C28 163.6(3)
C2 Fe1 C27 153.7(3)
C28 Fe1 C27 40.5(3)
C2 Fe1 C30 105.5(3)
C28 Fe1 C30 69.1(3)
C27 Fe1 C30 69.1(4)
C2 Fe1 C3 40.1(3)
C28 Fe1 C3 127.2(3)
C27 Fe1 C3 165.6(3)
C30 Fe1 C3 116.8(4)
C2 Fe1 C5 68.9(3)
C28 Fe1 C5 120.1(3)
C27 Fe1 C5 109.4(3)
C30 Fe1 C5 165.0(3)
C3 Fe1 C5 68.4(3)
C2 Fe1 C1 40.2(3)
C28 Fe1 C1 155.4(3)
C27 Fe1 C1 120.7(3)
C30 Fe1 C1 124.9(3)
C3 Fe1 C1 68.0(3)
C5 Fe1 C1 42.0(3)
C2 Fe1 C26 119.3(3)
C28 Fe1 C26 67.8(3)
C27 Fe1 C26 39.6(3)
C30 Fe1 C26 42.1(3)
C3 Fe1 C26 153.0(3)
C5 Fe1 C26 127.4(3)
C1 Fe1 C26 107.8(3)
C2 Fe1 C4 68.5(3)
C28 Fe1 C4 108.6(3)
C27 Fe1 C4 128.1(4)
C30 Fe1 C4 152.1(3)
C3 Fe1 C4 41.1(3)
C5 Fe1 C4 40.2(3)
C1 Fe1 C4 69.0(3)
C26 Fe1 C4 164.6(3)
C2 Fe1 C29 126.9(3)
C28 Fe1 C29 39.1(3)
C27 Fe1 C29 66.9(3)
C30 Fe1 C29 41.6(3)
C3 Fe1 C29 108.1(4)
C5 Fe1 C29 152.7(3)
C1 Fe1 C29 163.9(3)
C26 Fe1 C29 68.2(3)
C4 Fe1 C29 119.1(3)
N5 O9 Er1 96.2(4)
C13 O2 C15 115.4(6)
C13 O2 Er1 118.2(4)
C15 O2 Er1 126.2(4)
C17 O4 C16 116.0(6)
C17 O4 Er1 116.4(4)
C16 O4 Er1 126.9(5)
C22 O3 Zn1 128.3(5)
C22 O3 Er1 125.3(4)
Zn1 O3 Er1 104.2(2)
N6 O11 Er1 95.4(4)
N6 O10 Er1 95.5(5)
N5 O7 Er1 95.4(4)
C22 C21 C20 118.8(7)
C22 C21 C23 124.6(7)
C20 C21 C23 116.6(6)
C14 O1 Zn1 128.9(4)
C14 O1 Er1 124.3(4)
Zn1 O1 Er1 102.7(2)
C19 C20 C21 121.6(7)
C24 N3 N4 117.1(7)
C31 O5 Zn1 125.1(5)
C12 C13 O2 125.6(7)
C12 C13 C14 121.5(7)
O2 C13 C14 112.9(6)
C6 N1 N2 116.3(6)
O3 C22 C21 123.4(6)
O3 C22 C17 118.1(6)
C21 C22 C17 118.5(7)
C31 O6 Er1 144.7(6)
O12 N6 O11 122.1(7)
O12 N6 O10 121.9(7)
O11 N6 O10 115.9(7)
O12 N6 Er1 175.5(5)
O11 N6 Er1 58.4(4)
O10 N6 Er1 57.9(4)
C4 C5 C1 107.6(7)
C4 C5 Fe1 70.2(4)
C1 C5 Fe1 69.1(4)
C12 C11 C10 120.0(7)
C11 C12 C13 120.0(7)
N2 C8 C9 127.7(7)
C2 C1 C6 128.9(7)
C2 C1 C5 106.6(6)
C6 C1 C5 124.4(7)
C2 C1 Fe1 68.7(4)
C6 C1 Fe1 124.8(5)
C5 C1 Fe1 68.9(4)
C27 C26 C30 107.7(7)
C27 C26 C24 129.0(8)
C30 C26 C24 123.2(7)
C27 C26 Fe1 69.2(5)
C30 C26 Fe1 68.2(4)
C24 C26 Fe1 125.2(5)
C18 C17 O4 124.6(7)
C18 C17 C22 121.6(7)
O4 C17 C22 113.8(6)
C29 C28 C27 108.9(7)
C29 C28 Fe1 72.2(5)
C27 C28 Fe1 69.7(5)
C10 C9 C14 120.1(7)
C10 C9 C8 116.5(7)
C14 C9 C8 123.4(7)
N4 C23 C21 128.7(7)
C20 C19 C18 119.4(7)
C2 C3 C4 108.1(7)
C2 C3 Fe1 69.0(5)
C4 C3 Fe1 69.8(5)
C3 C2 C1 110.1(7)
C3 C2 Fe1 70.9(5)
C1 C2 Fe1 71.1(4)
O1 C14 C9 123.8(6)
O1 C14 C13 118.4(7)
C9 C14 C13 117.7(7)
C8 N2 N1 112.5(6)
C8 N2 Zn1 127.1(5)
N1 N2 Zn1 120.4(4)
N3 C24 C26 116.8(8)
N3 C24 C25 126.6(7)
C26 C24 C25 116.6(8)
O6 C31 O5 122.3(8)
O6 C31 C32 118.2(8)
O5 C31 C32 119.4(7)
C17 C18 C19 120.0(7)
C23 N4 N3 110.5(6)
C23 N4 Zn1 122.7(5)
N3 N4 Zn1 124.5(4)
C26 C27 C28 109.7(8)
C26 C27 Fe1 71.2(5)
C28 C27 Fe1 69.8(5)
C29 C30 C26 104.5(7)
C29 C30 Fe1 70.7(5)
C26 C30 Fe1 69.7(4)
C11 C10 C9 120.7(7)
C28 C29 C30 108.9(7)
C28 C29 Fe1 68.7(5)
C30 C29 Fe1 67.8(4)
N1 C6 C1 115.8(6)
N1 C6 C7 126.8(7)
C1 C6 C7 117.4(6)
C5 C4 C3 107.6(7)
C5 C4 Fe1 69.6(4)
C3 C4 Fe1 69.1(4)
O8 N5 O9 123.5(7)
O8 N5 O7 121.5(7)
O9 N5 O7 114.9(6)
O8 N5 Er1 179.0(6)
O9 N5 Er1 57.3(3)
O7 N5 Er1 57.7(4)

loop_
_geom_bond_atom_site_label_1
_geom_bond_atom_site_label_2
_geom_bond_distance
Er1 O6 2.260(6)
Er1 O3 2.279(5)
Er1 O1 2.302(5)
Er1 O9 2.407(5)
Er1 O7 2.414(6)
Er1 O10 2.415(6)
Er1 O11 2.428(6)
Er1 O2 2.480(5)
Er1 O4 2.539(5)
Er1 N6 2.836(7)
Er1 N5 2.844(7)
Er1 Zn1 3.4265(14)
Zn1 O5 1.985(6)
Zn1 O3 2.061(5)
Zn1 O1 2.082(5)
Zn1 N2 2.102(6)
Zn1 N4 2.109(6)
Fe1 C2 2.021(8)
Fe1 C28 2.030(9)
Fe1 C27 2.029(9)
Fe1 C30 2.035(8)
Fe1 C3 2.047(8)
Fe1 C5 2.049(8)
Fe1 C1 2.052(7)
Fe1 C26 2.056(8)
Fe1 C4 2.057(8)
Fe1 C29 2.075(8)
O9 N5 1.276(9)
O2 C13 1.389(9)
O2 C15 1.447(8)
O4 C17 1.382(9)
O4 C16 1.422(9)
O3 C22 1.338(9)
O11 N6 1.256(9)
O10 N6 1.273(9)
O7 N5 1.294(8)
C21 C22 1.398(10)
C21 C20 1.418(10)
C21 C23 1.433(10)
O1 C14 1.322(9)
C20 C19 1.365(11)
O8 N5 1.248(9)
N3 C24 1.275(11)
N3 N4 1.441(8)
O5 C31 1.271(10)
C13 C12 1.387(10)
C13 C14 1.419(10)
N1 C6 1.276(9)
N1 N2 1.427(8)
C22 C17 1.410(10)
O6 C31 1.268(9)
N6 O12 1.214(9)
C5 C4 1.412(11)
C5 C1 1.470(10)
C11 C12 1.375(11)
C11 C10 1.393(10)
C8 N2 1.278(9)
C8 C9 1.445(10)
C1 C2 1.400(10)
C1 C6 1.463(10)
C26 C27 1.384(12)
C26 C30 1.471(12)
C26 C24 1.480(10)
C17 C18 1.367(11)
C25 C24 1.485(12)
C28 C29 1.375(12)
C28 C27 1.403(11)
C9 C10 1.400(10)
C9 C14 1.404(10)
C7 C6 1.544(10)
C23 N4 1.281(9)
C19 C18 1.402(11)
C3 C2 1.395(11)
C3 C4 1.441(11)
C31 C32 1.445(12)
C30 C29 1.459(11)
